data_1564907
loop_
_publ_author_name
'Xu, Hui'
'Tian, Yuee'
'Wang, Huiqin'
'Man, Yi'
'Zhang, Jing'
'Zhang, Nan'
'Li, Ying'
'Han, Chunmiao'

_publ_section_title
;
 Weaving host matrixes with intermolecular hydrogen bonds for
 high-efficiency white thermally activated delayed fluorescence
;
_journal_name_full 'Chemical Science'
_journal_paper_doi 10.1039/D1SC04188F
_journal_year 2021
_chemical_formula_moiety 'C60 H46 O5 P4, O'
_chemical_formula_sum 'C6 H46 O6 P4'
_chemical_formula_weight 986.34
_space_group_crystal_system triclinic
_space_group_IT_number 2
_space_group_name_Hall '-P 1'
_space_group_name_H-M_alt 'P -1'
_atom_sites_solution_hydrogens geom
_atom_sites_solution_primary direct
_audit_creation_date 2020-11-03
_audit_creation_method
;
Olex2 1.2
(compiled 2018.05.29 svn.r3508 for OlexSys, GUI svn.r5506)
;
_audit_update_record
;
2021-07-30 deposited with the CCDC.	2021-10-07 downloaded from the CCDC.
;
_cell_angle_alpha 72.025(8)
_cell_angle_beta 89.976(9)
_cell_angle_gamma 81.696(9)
_cell_formula_units_Z 4
_cell_length_a 16.840(6)
_cell_length_b 17.761(7)
_cell_length_c 17.961(6)
_cell_measurement_reflns_used 9910
_cell_measurement_temperature 298(2)
_cell_measurement_theta_max 23.15
_cell_measurement_theta_min 2.45
_cell_volume 5051(3)
_computing_cell_refinement 'SAINT V8.40A (?, 2016)'
_computing_data_reduction 'SAINT V8.40A (?, 2016)'
_computing_molecular_graphics 'Olex2 (Dolomanov et al., 2009)'
_computing_publication_material 'Olex2 (Dolomanov et al., 2009)'
_computing_structure_refinement 'XL (Sheldrick, 2008)'
_computing_structure_solution 'XS (Sheldrick, 2008)'
_diffrn_ambient_temperature 298.0
_diffrn_measured_fraction_theta_full 0.969
_diffrn_measured_fraction_theta_max 0.969
_diffrn_measurement_device_type 'CCD area detector'
_diffrn_measurement_method 'phi and omega scans'
_diffrn_radiation_monochromator graphite
_diffrn_radiation_type MoK\a
_diffrn_radiation_wavelength 0.71073
_diffrn_reflns_av_R_equivalents 0.2087
_diffrn_reflns_av_unetI/netI 0.1186
_diffrn_reflns_Laue_measured_fraction_full 0.969
_diffrn_reflns_Laue_measured_fraction_max 0.969
_diffrn_reflns_limit_h_max 19
_diffrn_reflns_limit_h_min -19
_diffrn_reflns_limit_k_max 20
_diffrn_reflns_limit_k_min -20
_diffrn_reflns_limit_l_max 19
_diffrn_reflns_limit_l_min -20
_diffrn_reflns_number 104277
_diffrn_reflns_point_group_measured_fraction_full 0.969
_diffrn_reflns_point_group_measured_fraction_max 0.969
_diffrn_reflns_theta_full 24.144
_diffrn_reflns_theta_max 24.144
_diffrn_reflns_theta_min 2.174
_exptl_absorpt_coefficient_mu 0.202
_exptl_absorpt_correction_T_max 0.7450
_exptl_absorpt_correction_T_min 0.4482
_exptl_absorpt_correction_type none
_exptl_absorpt_process_details
;
SADABS-2016/2 (Bruker,2016/2) was used for absorption correction.
wR2(int) was 0.1515 before and 0.1096 after correction.
The Ratio of minimum to maximum transmission is 0.6016.
The \l/2 correction factor is Not present.
;
_exptl_crystal_colour colourless
_exptl_crystal_density_diffrn 1.297
_exptl_crystal_description block
_exptl_crystal_F_000 2054
_exptl_crystal_size_max 0.3
_exptl_crystal_size_mid 0.28
_exptl_crystal_size_min 0.26
_refine_diff_density_max 1.568
_refine_diff_density_min -0.508
_refine_diff_density_rms 0.100
_refine_ls_extinction_method none
_refine_ls_goodness_of_fit_ref 0.878
_refine_ls_hydrogen_treatment constr
_refine_ls_matrix_type full
_refine_ls_number_parameters 1251
_refine_ls_number_reflns 15639
_refine_ls_number_restraints 90
_refine_ls_restrained_S_all 0.884
_refine_ls_R_factor_all 0.1730
_refine_ls_R_factor_gt 0.1147
_refine_ls_shift/su_max 0.000
_refine_ls_shift/su_mean 0.000
_refine_ls_structure_factor_coef Fsqd
_refine_ls_weighting_details 'w=1/[\s^2^(Fo^2^)+(0.0010P)^2^+56.0000P] where P=(Fo^2^+2Fc^2^)/3'
_refine_ls_weighting_scheme calc
_refine_ls_wR_factor_gt 0.2376
_refine_ls_wR_factor_ref 0.2629
_reflns_Friedel_coverage 0.000
_reflns_number_gt 9650
_reflns_number_total 15639
_reflns_threshold_expression 'I > 2\s(I)'
_cod_data_source_file d1sc04188f2.cif
_cod_data_source_block 1
_cod_depositor_comments
;

2022-03-31
Z value and formula fixed to values more according to usual
chemical conventions.                 miguel
;
_cod_original_formula_sum 'C120 H91 O12 P8'
_cod_original_formula_weight 1972.68
_cod_original_formula_moiety 'C60 H45 O5 P4, C60 H46 O5 P4, 2(O)'
_cod_original_formula_units_Z 2
_cod_database_code 1564907
_shelx_shelxl_version_number 2018/3
_shelx_space_group_comment
;
The symmetry employed for this shelxl refinement is uniquely defined
by the following loop, which should always be used as a source of
symmetry information in preference to the above space-group names.
They are only intended as comments.
;
_shelx_estimated_absorpt_t_max 0.949
_shelx_estimated_absorpt_t_min 0.942
_olex2_refinement_description
;
1. Fixed Uiso
 At 1.2 times of:
  All C(H) groups
2. Uiso/Uaniso restraints and constraints
Uanis(C50) \\sim Ueq, Uanis(C51) \\sim Ueq, Uanis(C52) \\sim Ueq, Uanis(C53)
\\sim Ueq, Uanis(C54) \\sim Ueq, Uanis(C110) \\sim Ueq, Uanis(C111) \\sim Ueq,
Uanis(C112) \\sim Ueq, Uanis(C113) \\sim Ueq, Uanis(C114) \\sim Ueq, Uanis(C33)
\\sim Ueq, Uanis(C34) \\sim Ueq, Uanis(C59) \\sim Ueq, Uanis(C95) \\sim Ueq,
Uanis(C120) \\sim Ueq: with sigma of 0.01 and sigma for terminal atoms of 0.02
3.a Aromatic/amide H refined with riding coordinates:
 C3(H3), C5(H5), C6(H6), C9(H9), C11(H11), C12(H12), C14(H14), C15(H15),
 C16(H16), C17(H17), C18(H18), C20(H20), C21(H21), C22(H22), C23(H23), C24(H24),
  C26(H26), C28(H28), C29(H29), C30(H30), C32(H32), C33(H33), C34(H34),
 C35(H35), C36(H36), C38(H38), C39(H39), C40(H40), C41(H41), C42(H42), C44(H44),
  C45(H45), C46(H46), C47(H47), C48(H48), C50(H50), C51(H51), C52(H52),
 C53(H53), C54(H54), C56(H56), C57(H57), C58(H58), C59(H59), C60(H60), C63(H63),
  C65(H65), C66(H66), C69(H69), C71(H71), C72(H72), C74(H74), C75(H75),
 C76(H76), C77(H77), C78(H78), C80(H80), C81(H81), C82(H82), C83(H83), C84(H84),
  C86(H86), C87(H87), C88(H88), C89(H89), C90(H90), C92(H92), C93(H93),
 C94(H94), C95(H95), C96(H96), C98(H98), C99(H99), C100(H100), C101(H101),
 C102(H102), C104(H104), C105(H105), C106(H106), C107(H107), C108(H108),
 C110(H110), C111(H111), C112(H112), C113(H113), C114(H114), C116(H116),
 C117(H117), C118(H118), C119(H119), C120(H120)
;
_olex2_submission_special_instructions 'No special instructions were received'

loop_
_space_group_symop_operation_xyz
'x, y, z'
'-x, -y, -z'

loop_
_atom_site_label
_atom_site_type_symbol
_atom_site_fract_x
_atom_site_fract_y
_atom_site_fract_z
_atom_site_U_iso_or_equiv
_atom_site_adp_type
_atom_site_occupancy
_atom_site_site_symmetry_order
_atom_site_calc_flag
_atom_site_refinement_flags_posn
_atom_site_refinement_flags_adp
_atom_site_refinement_flags_occupancy
_atom_site_disorder_assembly
_atom_site_disorder_group
P1 P 0.22553(10) 0.84369(11) 0.96426(10) 0.0309(4) Uani 1 1 d . . . . .
P2 P 0.22091(13) 0.65786(12) 0.76734(12) 0.0433(5) Uani 1 1 d . . . . .
P3 P 0.40868(11) 1.05215(11) 0.74953(11) 0.0348(4) Uani 1 1 d . . . . .
P4 P 0.18780(13) 1.29036(13) 0.56853(14) 0.0505(6) Uani 1 1 d . . . . .
O1 O 0.2552(3) 0.9702(3) 0.8117(3) 0.0338(11) Uani 1 1 d . . . . .
O2 O 0.3089(3) 0.8233(3) 1.0005(3) 0.0440(12) Uani 1 1 d . . . . .
O3 O 0.2075(4) 0.6654(4) 0.6826(3) 0.0676(18) Uani 1 1 d . . . . .
O4 O 0.4559(3) 1.0950(3) 0.6849(3) 0.0481(13) Uani 1 1 d . . . . .
O5 O 0.2658(3) 1.3145(4) 0.5403(4) 0.0675(18) Uani 1 1 d . . . . .
C1 C 0.2398(4) 0.9000(4) 0.7985(4) 0.0308(15) Uani 1 1 d . . . . .
C2 C 0.2230(4) 0.8390(4) 0.8646(4) 0.0275(14) Uani 1 1 d . . . . .
C3 C 0.2153(4) 0.7656(4) 0.8537(4) 0.0365(16) Uani 1 1 d . . . . .
H3 H 0.204181 0.723689 0.896351 0.044 Uiso 1 1 calc R . . . .
C4 C 0.2239(4) 0.7532(4) 0.7813(4) 0.0343(16) Uani 1 1 d . . . . .
C5 C 0.2378(4) 0.8171(4) 0.7167(4) 0.0384(17) Uani 1 1 d . . . . .
H5 H 0.242149 0.810379 0.667450 0.046 Uiso 1 1 calc R . . . .
C6 C 0.2451(4) 0.8904(4) 0.7259(4) 0.0372(17) Uani 1 1 d . . . . .
H6 H 0.253601 0.933067 0.682723 0.045 Uiso 1 1 calc R . . . .
C7 C 0.2383(4) 1.0415(4) 0.7489(4) 0.0304(15) Uani 1 1 d . . . . .
C8 C 0.3012(4) 1.0853(4) 0.7236(4) 0.0315(15) Uani 1 1 d . . . . .
C9 C 0.2811(4) 1.1596(4) 0.6667(4) 0.0366(16) Uani 1 1 d . . . . .
H9 H 0.321682 1.189773 0.647491 0.044 Uiso 1 1 calc R . . . .
C10 C 0.2034(4) 1.1901(4) 0.6377(4) 0.0372(17) Uani 1 1 d . . . . .
C11 C 0.1437(4) 1.1429(5) 0.6643(5) 0.048(2) Uani 1 1 d . . . . .
H11 H 0.091319 1.161651 0.643846 0.057 Uiso 1 1 calc R . . . .
C12 C 0.1607(4) 1.0699(5) 0.7196(5) 0.0470(19) Uani 1 1 d . . . . .
H12 H 0.120066 1.039386 0.737502 0.056 Uiso 1 1 calc R . . . .
C13 C 0.1801(4) 0.9402(4) 0.9681(4) 0.0350(16) Uani 1 1 d . . . . .
C14 C 0.2213(4) 0.9736(4) 1.0148(4) 0.0399(17) Uani 1 1 d . . . . .
H14 H 0.270809 0.947107 1.038999 0.048 Uiso 1 1 calc R . . . .
C15 C 0.1892(5) 1.0450(5) 1.0250(5) 0.057(2) Uani 1 1 d . . . . .
H15 H 0.217916 1.067199 1.054980 0.068 Uiso 1 1 calc R . . . .
C16 C 0.1175(6) 1.0832(6) 0.9926(6) 0.070(3) Uani 1 1 d . . . . .
H16 H 0.095687 1.130590 1.001676 0.084 Uiso 1 1 calc R . . . .
C17 C 0.0752(6) 1.0520(6) 0.9449(7) 0.081(3) Uani 1 1 d . . . . .
H17 H 0.025699 1.079283 0.921409 0.097 Uiso 1 1 calc R . . . .
C18 C 0.1070(5) 0.9799(5) 0.9326(6) 0.066(3) Uani 1 1 d . . . . .
H18 H 0.079105 0.959057 0.900812 0.079 Uiso 1 1 calc R . . . .
C19 C 0.1599(4) 0.7736(4) 1.0154(4) 0.0348(16) Uani 1 1 d . . . . .
C20 C 0.0824(4) 0.7778(5) 0.9854(5) 0.0472(19) Uani 1 1 d . . . . .
H20 H 0.062583 0.816871 0.938953 0.057 Uiso 1 1 calc R . . . .
C21 C 0.0353(5) 0.7216(6) 1.0274(5) 0.062(2) Uani 1 1 d . . . . .
H21 H -0.016605 0.723003 1.008862 0.074 Uiso 1 1 calc R . . . .
C22 C 0.0661(7) 0.6632(6) 1.0972(6) 0.079(3) Uani 1 1 d . . . . .
H22 H 0.034846 0.625571 1.124570 0.095 Uiso 1 1 calc R . . . .
C23 C 0.1417(7) 0.6613(7) 1.1252(6) 0.086(3) Uani 1 1 d . . . . .
H23 H 0.161183 0.622652 1.171986 0.103 Uiso 1 1 calc R . . . .
C24 C 0.1907(5) 0.7164(5) 1.0847(5) 0.053(2) Uani 1 1 d . . . . .
H24 H 0.242443 0.714621 1.103830 0.063 Uiso 1 1 calc R . . . .
C25 C 0.1421(5) 0.6144(5) 0.8258(5) 0.0434(18) Uani 1 1 d . . . . .
C26 C 0.0710(6) 0.6606(6) 0.8304(6) 0.070(3) Uani 1 1 d . . . . .
H26 H 0.065888 0.715889 0.807817 0.084 Uiso 1 1 calc R . . . .
C27 C 0.0062(7) 0.6276(8) 0.8677(8) 0.094(4) Uani 1 1 d . . . . .
C28 C 0.0152(7) 0.5455(9) 0.8989(7) 0.095(4) Uani 1 1 d . . . . .
H28 H -0.027699 0.521944 0.923387 0.114 Uiso 1 1 calc R . . . .
C29 C 0.0835(8) 0.4987(7) 0.8951(8) 0.104(4) Uani 1 1 d . . . . .
H29 H 0.086700 0.443487 0.916464 0.125 Uiso 1 1 calc R . . . .
C30 C 0.1508(7) 0.5308(7) 0.8596(7) 0.084(3) Uani 1 1 d . . . . .
H30 H 0.198935 0.498131 0.858455 0.101 Uiso 1 1 calc R . . . .
C31 C 0.3142(5) 0.5960(5) 0.8087(5) 0.053(2) Uani 1 1 d . . . . .
C32 C 0.3452(7) 0.5407(6) 0.7714(7) 0.088(4) Uani 1 1 d . . . . .
H32 H 0.319809 0.537014 0.726981 0.106 Uiso 1 1 calc R . . . .
C33 C 0.4190(7) 0.4895(7) 0.8058(8) 0.095(4) Uani 1 1 d . U . . .
H33 H 0.442393 0.452778 0.781938 0.114 Uiso 1 1 calc R . . . .
C34 C 0.4552(7) 0.4930(7) 0.8712(8) 0.092(4) Uani 1 1 d . U . . .
H34 H 0.501417 0.457153 0.892523 0.110 Uiso 1 1 calc R . . . .
C35 C 0.4246(7) 0.5496(8) 0.9080(8) 0.111(5) Uani 1 1 d . . . . .
H35 H 0.450403 0.554092 0.951829 0.133 Uiso 1 1 calc R . . . .
C36 C 0.3525(6) 0.5990(6) 0.8743(7) 0.082(3) Uani 1 1 d . . . . .
H36 H 0.329507 0.635903 0.898222 0.098 Uiso 1 1 calc R . . . .
C37 C 0.4290(4) 0.9458(4) 0.7669(4) 0.0349(16) Uani 1 1 d . . . . .
C38 C 0.4294(4) 0.8890(5) 0.8408(5) 0.048(2) Uani 1 1 d . . . . .
H38 H 0.417489 0.905733 0.884306 0.058 Uiso 1 1 calc R . . . .
C39 C 0.4476(5) 0.8076(5) 0.8500(5) 0.054(2) Uani 1 1 d . . . . .
H39 H 0.450546 0.769522 0.899274 0.064 Uiso 1 1 calc R . . . .
C40 C 0.4613(6) 0.7850(6) 0.7826(7) 0.074(3) Uani 1 1 d . . . . .
H40 H 0.470273 0.730745 0.787284 0.089 Uiso 1 1 calc R . . . .
C41 C 0.4620(7) 0.8391(6) 0.7109(6) 0.075(3) Uani 1 1 d . . . . .
H41 H 0.474125 0.822148 0.667573 0.090 Uiso 1 1 calc R . . . .
C42 C 0.4447(5) 0.9197(5) 0.7023(5) 0.053(2) Uani 1 1 d . . . . .
H42 H 0.443620 0.956960 0.652735 0.063 Uiso 1 1 calc R . . . .
C43 C 0.4274(4) 1.0721(4) 0.8391(4) 0.0393(17) Uani 1 1 d . . . . .
C44 C 0.5001(5) 1.1001(6) 0.8468(6) 0.060(2) Uani 1 1 d . . . . .
H44 H 0.535972 1.107040 0.806698 0.072 Uiso 1 1 calc R . . . .
C45 C 0.5176(6) 1.1171(6) 0.9146(7) 0.078(3) Uani 1 1 d . . . . .
H45 H 0.565722 1.135185 0.920041 0.094 Uiso 1 1 calc R . . . .
C46 C 0.4637(7) 1.1074(7) 0.9752(6) 0.078(3) Uani 1 1 d . . . . .
H46 H 0.475204 1.120044 1.020151 0.093 Uiso 1 1 calc R . . . .
C47 C 0.3944(6) 1.0791(6) 0.9672(5) 0.066(3) Uani 1 1 d . . . . .
H47 H 0.359090 1.071094 1.007697 0.079 Uiso 1 1 calc R . . . .
C48 C 0.3759(5) 1.0622(5) 0.9009(5) 0.050(2) Uani 1 1 d . . . . .
H48 H 0.327690 1.043735 0.896742 0.060 Uiso 1 1 calc R . . . .
C49 C 0.1207(7) 1.2941(6) 0.4903(7) 0.081(3) Uani 1 1 d . . . . .
C50 C 0.1555(10) 1.2836(8) 0.4256(9) 0.117(5) Uani 1 1 d . U . . .
H50 H 0.211068 1.271685 0.424915 0.140 Uiso 1 1 calc R . . . .
C51 C 0.1033(14) 1.2913(11) 0.3548(12) 0.164(7) Uani 1 1 d . U . . .
H51 H 0.121598 1.285909 0.307542 0.197 Uiso 1 1 calc R . . . .
C52 C 0.0246(12) 1.3074(10) 0.3713(11) 0.137(6) Uani 1 1 d . U . . .
H52 H -0.009521 1.311732 0.329067 0.164 Uiso 1 1 calc R . . . .
C53 C -0.0153(12) 1.3183(11) 0.4292(13) 0.156(7) Uani 1 1 d . U . . .
H53 H -0.070851 1.330719 0.429238 0.187 Uiso 1 1 calc R . . . .
C54 C 0.0389(9) 1.3085(8) 0.4928(9) 0.112(4) Uani 1 1 d . U . . .
H54 H 0.017435 1.312145 0.539538 0.134 Uiso 1 1 calc R . . . .
C55 C 0.1370(7) 1.3534(6) 0.6229(7) 0.079(3) Uani 1 1 d . . . . .
C56 C 0.1627(9) 1.4260(7) 0.6128(9) 0.121(5) Uani 1 1 d . . . . .
H56 H 0.205163 1.440195 0.580900 0.145 Uiso 1 1 calc R . . . .
C57 C 0.1227(11) 1.4804(9) 0.6526(13) 0.145(7) Uani 1 1 d . . . . .
H57 H 0.137808 1.530413 0.645040 0.174 Uiso 1 1 calc R . . . .
C58 C 0.0649(14) 1.4570(12) 0.6992(14) 0.179(9) Uani 1 1 d . . . . .
H58 H 0.042421 1.489904 0.727542 0.214 Uiso 1 1 calc R . . . .
C59 C 0.0362(12) 1.3872(12) 0.7083(11) 0.153(6) Uani 1 1 d . U . . .
H59 H -0.008230 1.374721 0.737764 0.183 Uiso 1 1 calc R . . . .
C60 C 0.0769(9) 1.3339(9) 0.6707(10) 0.135(6) Uani 1 1 d . . . . .
H60 H 0.061314 1.283859 0.679690 0.162 Uiso 1 1 calc R . . . .
P5 P 0.32165(10) 0.84674(11) 0.46465(10) 0.0319(4) Uani 1 1 d . . . . .
P6 P 0.37778(14) 0.65207(12) 0.27726(12) 0.0482(5) Uani 1 1 d . . . . .
P7 P 0.07629(10) 1.05282(12) 0.24730(11) 0.0353(4) Uani 1 1 d . . . . .
P8 P 0.22262(13) 1.28815(12) 0.05701(13) 0.0490(5) Uani 1 1 d . . . . .
O6 O 0.2550(3) 0.9724(3) 0.3092(3) 0.0342(11) Uani 1 1 d . . . . .
O7 O 0.2460(3) 0.8251(3) 0.5018(3) 0.0452(13) Uani 1 1 d . . . . .
O8 O 0.3886(4) 0.6537(4) 0.1952(3) 0.0726(19) Uani 1 1 d . . . . .
O9 O 0.0153(3) 1.0954(3) 0.1827(3) 0.0479(13) Uani 1 1 d . . . . .
O10 O 0.1363(3) 1.3152(4) 0.0375(4) 0.0665(17) Uani 1 1 d . . . . .
C61 C 0.2899(4) 0.9008(4) 0.2989(4) 0.0309(15) Uani 1 1 d . . . . .
C62 C 0.3251(4) 0.8407(4) 0.3655(4) 0.0294(15) Uani 1 1 d . . . . .
C63 C 0.3531(4) 0.7652(4) 0.3575(4) 0.0365(16) Uani 1 1 d . . . . .
H63 H 0.375304 0.723875 0.401498 0.044 Uiso 1 1 calc R . . . .
C64 C 0.3489(4) 0.7502(4) 0.2864(4) 0.0370(16) Uani 1 1 d . . . . .
C65 C 0.3170(4) 0.8135(4) 0.2207(4) 0.0373(17) Uani 1 1 d . . . . .
H65 H 0.315257 0.804988 0.172172 0.045 Uiso 1 1 calc R . . . .
C66 C 0.2880(4) 0.8884(4) 0.2261(4) 0.0342(16) Uani 1 1 d . . . . .
H66 H 0.267437 0.929982 0.181711 0.041 Uiso 1 1 calc R . . . .
C67 C 0.2494(4) 1.0429(4) 0.2454(4) 0.0318(15) Uani 1 1 d . . . . .
C68 C 0.1734(4) 1.0853(4) 0.2194(4) 0.0307(15) Uani 1 1 d . . . . .
C69 C 0.1697(4) 1.1603(4) 0.1613(4) 0.0377(17) Uani 1 1 d . . . . .
H69 H 0.119773 1.190762 0.143107 0.045 Uiso 1 1 calc R . . . .
C70 C 0.2387(4) 1.1898(4) 0.1305(4) 0.0367(17) Uani 1 1 d . . . . .
C71 C 0.3129(4) 1.1419(5) 0.1559(5) 0.0444(19) Uani 1 1 d . . . . .
H71 H 0.359402 1.159536 0.133468 0.053 Uiso 1 1 calc R . . . .
C72 C 0.3184(4) 1.0704(4) 0.2127(5) 0.0416(18) Uani 1 1 d . . . . .
H72 H 0.368384 1.039698 0.229795 0.050 Uiso 1 1 calc R . . . .
C73 C 0.3372(4) 0.9434(4) 0.4678(4) 0.0349(16) Uani 1 1 d . . . . .
C74 C 0.3965(5) 0.9841(5) 0.4332(6) 0.066(3) Uani 1 1 d . . . . .
H74 H 0.430867 0.963985 0.401015 0.079 Uiso 1 1 calc R . . . .
C75 C 0.4063(6) 1.0563(6) 0.4456(8) 0.092(4) Uani 1 1 d . . . . .
H75 H 0.447559 1.083632 0.422290 0.110 Uiso 1 1 calc R . . . .
C76 C 0.3553(6) 1.0865(6) 0.4919(7) 0.075(3) Uani 1 1 d . . . . .
H76 H 0.361972 1.134600 0.499867 0.090 Uiso 1 1 calc R . . . .
C77 C 0.2960(5) 1.0479(6) 0.5259(5) 0.060(2) Uani 1 1 d . . . . .
H77 H 0.261496 1.069044 0.557327 0.073 Uiso 1 1 calc R . . . .
C78 C 0.2858(5) 0.9759(5) 0.5142(5) 0.0456(19) Uani 1 1 d . . . . .
H78 H 0.244231 0.949299 0.537708 0.055 Uiso 1 1 calc R . . . .
C79 C 0.4097(4) 0.7797(4) 0.5156(4) 0.0346(16) Uani 1 1 d . . . . .
C80 C 0.4000(5) 0.7256(5) 0.5878(5) 0.053(2) Uani 1 1 d . . . . .
H80 H 0.349226 0.723091 0.607908 0.064 Uiso 1 1 calc R . . . .
C81 C 0.4673(6) 0.6743(5) 0.6307(5) 0.063(2) Uani 1 1 d . . . . .
H81 H 0.461680 0.638477 0.679917 0.076 Uiso 1 1 calc R . . . .
C82 C 0.5399(6) 0.6777(5) 0.5998(6) 0.070(3) Uani 1 1 d . . . . .
H82 H 0.584292 0.644366 0.628985 0.084 Uiso 1 1 calc R . . . .
C83 C 0.5509(4) 0.7282(5) 0.5273(5) 0.051(2) Uani 1 1 d . . . . .
H83 H 0.601375 0.727157 0.506311 0.062 Uiso 1 1 calc R . . . .
C84 C 0.4852(5) 0.7814(5) 0.4851(5) 0.0473(19) Uani 1 1 d . . . . .
H84 H 0.492113 0.817830 0.436575 0.057 Uiso 1 1 calc R . . . .
C85 C 0.4678(5) 0.6094(5) 0.3386(5) 0.052(2) Uani 1 1 d . . . . .
C86 C 0.5264(5) 0.6558(6) 0.3412(6) 0.069(3) Uani 1 1 d . . . . .
H86 H 0.517507 0.710425 0.314474 0.083 Uiso 1 1 calc R . . . .
C87 C 0.5975(6) 0.6213(7) 0.3830(7) 0.084(3) Uani 1 1 d . . . . .
H87 H 0.636472 0.652953 0.384868 0.101 Uiso 1 1 calc R . . . .
C88 C 0.6119(7) 0.5406(9) 0.4220(7) 0.094(4) Uani 1 1 d . . . . .
H88 H 0.660881 0.518093 0.449393 0.113 Uiso 1 1 calc R . . . .
C89 C 0.5550(8) 0.4925(7) 0.4213(7) 0.097(4) Uani 1 1 d . . . . .
H89 H 0.564789 0.437947 0.448168 0.117 Uiso 1 1 calc R . . . .
C90 C 0.4820(6) 0.5274(6) 0.3792(7) 0.080(3) Uani 1 1 d . . . . .
H90 H 0.442746 0.495879 0.378259 0.096 Uiso 1 1 calc R . . . .
C91 C 0.2998(6) 0.5940(5) 0.3199(5) 0.058(2) Uani 1 1 d . . . . .
C92 C 0.2574(6) 0.6056(6) 0.3828(6) 0.071(3) Uani 1 1 d . . . . .
H92 H 0.269575 0.643068 0.405818 0.085 Uiso 1 1 calc R . . . .
C93 C 0.1958(8) 0.5600(7) 0.4111(8) 0.097(4) Uani 1 1 d . . . . .
H93 H 0.164991 0.568043 0.451791 0.117 Uiso 1 1 calc R . . . .
C94 C 0.1824(9) 0.5027(8) 0.3767(10) 0.113(5) Uani 1 1 d . . . . .
H94 H 0.142143 0.471987 0.395766 0.135 Uiso 1 1 calc R . . . .
C95 C 0.2223(11) 0.4898(10) 0.3200(11) 0.129(5) Uani 1 1 d . U . . .
H95 H 0.211697 0.449726 0.299897 0.155 Uiso 1 1 calc R . . . .
C96 C 0.2835(9) 0.5371(7) 0.2877(8) 0.109(4) Uani 1 1 d . . . . .
H96 H 0.311624 0.529235 0.245534 0.131 Uiso 1 1 calc R . . . .
C97 C 0.0872(4) 0.9472(4) 0.2645(4) 0.0341(16) Uani 1 1 d . . . . .
C98 C 0.0829(5) 0.9195(5) 0.2013(5) 0.053(2) Uani 1 1 d . . . . .
H98 H 0.074265 0.956385 0.151284 0.063 Uiso 1 1 calc R . . . .
C99 C 0.0910(6) 0.8387(6) 0.2096(6) 0.068(3) Uani 1 1 d . . . . .
H99 H 0.086819 0.821795 0.165827 0.082 Uiso 1 1 calc R . . . .
C100 C 0.1053(5) 0.7834(6) 0.2832(7) 0.069(3) Uani 1 1 d . . . . .
H100 H 0.110825 0.728928 0.289359 0.082 Uiso 1 1 calc R . . . .
C101 C 0.1113(5) 0.8092(5) 0.3476(5) 0.057(2) Uani 1 1 d . . . . .
H101 H 0.120283 0.771690 0.397141 0.068 Uiso 1 1 calc R . . . .
C102 C 0.1041(5) 0.8896(5) 0.3400(5) 0.0471(19) Uani 1 1 d . . . . .
H102 H 0.110348 0.906045 0.383813 0.057 Uiso 1 1 calc R . . . .
C103 C 0.0508(4) 1.0740(4) 0.3358(4) 0.0403(18) Uani 1 1 d . . . . .
C104 C -0.0289(5) 1.1022(5) 0.3443(5) 0.057(2) Uani 1 1 d . . . . .
H104 H -0.067028 1.109671 0.304143 0.068 Uiso 1 1 calc R . . . .
C105 C -0.0520(6) 1.1191(6) 0.4119(6) 0.073(3) Uani 1 1 d . . . . .
H105 H -0.105910 1.136691 0.417008 0.088 Uiso 1 1 calc R . . . .
C106 C 0.0033(7) 1.1106(6) 0.4724(6) 0.075(3) Uani 1 1 d . . . . .
H106 H -0.012596 1.124231 0.516750 0.091 Uiso 1 1 calc R . . . .
C107 C 0.0833(6) 1.0810(6) 0.4651(5) 0.067(3) Uani 1 1 d . . . . .
H107 H 0.120758 1.072673 0.505985 0.081 Uiso 1 1 calc R . . . .
C108 C 0.1078(5) 1.0638(5) 0.3973(5) 0.054(2) Uani 1 1 d . . . . .
H108 H 0.161533 1.045568 0.392502 0.065 Uiso 1 1 calc R . . . .
C109 C 0.2700(7) 1.3541(6) 0.0937(7) 0.074(3) Uani 1 1 d . . . . .
C110 C 0.2462(12) 1.4322(11) 0.0567(11) 0.152(6) Uani 1 1 d . U . . .
H110 H 0.208322 1.445514 0.015333 0.182 Uiso 1 1 calc R . . . .
C111 C 0.2729(15) 1.4942(14) 0.0747(13) 0.185(8) Uani 1 1 d . U . . .
H111 H 0.247253 1.547001 0.058737 0.222 Uiso 1 1 calc R . . . .
C112 C 0.3396(12) 1.4681(12) 0.1175(12) 0.149(6) Uani 1 1 d . U . . .
H112 H 0.377678 1.502633 0.107618 0.178 Uiso 1 1 calc R . . . .
C113 C 0.3605(12) 1.3979(14) 0.1742(14) 0.178(8) Uani 1 1 d . U . . .
H113 H 0.394509 1.390483 0.217479 0.214 Uiso 1 1 calc R . . . .
C114 C 0.3203(11) 1.3302(11) 0.1580(11) 0.151(6) Uani 1 1 d . U . . .
H114 H 0.330277 1.277286 0.190197 0.181 Uiso 1 1 calc R . . . .
C115 C 0.2750(6) 1.2818(5) -0.0300(5) 0.059(2) Uani 1 1 d . . . . .
C116 C 0.2284(9) 1.2711(9) -0.0896(7) 0.110(5) Uani 1 1 d . . . . .
H116 H 0.174658 1.265599 -0.081659 0.132 Uiso 1 1 calc R . . . .
C117 C 0.2598(14) 1.2687(11) -0.1583(9) 0.151(7) Uani 1 1 d . . . . .
H117 H 0.228852 1.259356 -0.196473 0.181 Uiso 1 1 calc R . . . .
C118 C 0.3384(16) 1.2802(13) -0.1705(11) 0.172(11) Uani 1 1 d . . . . .
H118 H 0.360049 1.279520 -0.218035 0.206 Uiso 1 1 calc R . . . .
C119 C 0.3863(11) 1.2927(9) -0.1141(11) 0.133(7) Uani 1 1 d . . . . .
H119 H 0.439305 1.300291 -0.123571 0.160 Uiso 1 1 calc R . . . .
C120 C 0.3534(7) 1.2939(6) -0.0418(7) 0.089(3) Uani 1 1 d . U . . .
H120 H 0.384189 1.302598 -0.003132 0.107 Uiso 1 1 calc R . . . .
O11 O -0.2172(6) 1.3321(6) 0.4689(6) 0.123(3) Uiso 1 1 d . . . . .
O12 O 0.5939(5) 0.3225(5) 0.9636(5) 0.114(3) Uiso 1 1 d . . . . .

loop_
_atom_site_aniso_label
_atom_site_aniso_U_11
_atom_site_aniso_U_22
_atom_site_aniso_U_33
_atom_site_aniso_U_23
_atom_site_aniso_U_13
_atom_site_aniso_U_12
P1 0.0263(9) 0.0377(10) 0.0269(9) -0.0094(8) 0.0023(7) -0.0011(7)
P2 0.0569(13) 0.0405(11) 0.0371(11) -0.0179(9) 0.0153(9) -0.0097(9)
P3 0.0271(9) 0.0442(11) 0.0329(10) -0.0117(8) 0.0066(8) -0.0060(8)
P4 0.0397(12) 0.0412(12) 0.0602(14) -0.0017(10) -0.0023(10) -0.0041(9)
O1 0.036(3) 0.032(3) 0.035(3) -0.009(2) 0.001(2) -0.012(2)
O2 0.034(3) 0.053(3) 0.043(3) -0.013(2) -0.005(2) -0.003(2)
O3 0.107(5) 0.063(4) 0.042(3) -0.026(3) 0.021(3) -0.024(4)
O4 0.036(3) 0.061(4) 0.047(3) -0.014(3) 0.015(2) -0.013(3)
O5 0.053(4) 0.053(4) 0.081(4) 0.004(3) 0.005(3) -0.013(3)
C1 0.023(3) 0.028(4) 0.039(4) -0.008(3) 0.009(3) -0.004(3)
C2 0.022(3) 0.035(4) 0.026(3) -0.013(3) 0.005(3) -0.001(3)
C3 0.041(4) 0.031(4) 0.031(4) -0.003(3) 0.008(3) -0.001(3)
C4 0.035(4) 0.033(4) 0.035(4) -0.012(3) 0.009(3) -0.004(3)
C5 0.037(4) 0.047(4) 0.028(4) -0.009(3) 0.009(3) 0.000(3)
C6 0.039(4) 0.037(4) 0.033(4) -0.008(3) 0.010(3) -0.001(3)
C7 0.030(4) 0.034(4) 0.029(4) -0.011(3) 0.004(3) -0.005(3)
C8 0.030(4) 0.042(4) 0.024(3) -0.012(3) 0.002(3) -0.007(3)
C9 0.038(4) 0.034(4) 0.038(4) -0.010(3) 0.006(3) -0.008(3)
C10 0.033(4) 0.033(4) 0.040(4) -0.002(3) 0.000(3) -0.004(3)
C11 0.023(4) 0.049(5) 0.064(5) -0.011(4) -0.006(4) 0.000(3)
C12 0.035(4) 0.042(5) 0.066(5) -0.018(4) 0.002(4) -0.011(3)
C13 0.032(4) 0.044(4) 0.029(4) -0.013(3) 0.001(3) -0.004(3)
C14 0.039(4) 0.047(4) 0.038(4) -0.021(4) 0.002(3) -0.002(3)
C15 0.060(6) 0.064(6) 0.062(6) -0.043(5) 0.009(4) -0.013(5)
C16 0.066(6) 0.060(6) 0.095(8) -0.047(6) 0.011(6) 0.005(5)
C17 0.050(6) 0.061(6) 0.141(10) -0.061(7) -0.023(6) 0.024(5)
C18 0.056(6) 0.061(6) 0.091(7) -0.046(5) -0.014(5) 0.004(5)
C19 0.037(4) 0.039(4) 0.027(4) -0.008(3) 0.009(3) -0.005(3)
C20 0.035(4) 0.055(5) 0.047(5) -0.010(4) 0.011(4) -0.006(4)
C21 0.052(5) 0.078(7) 0.064(6) -0.029(5) 0.020(5) -0.025(5)
C22 0.080(8) 0.074(7) 0.080(7) -0.010(6) 0.025(6) -0.034(6)
C23 0.095(9) 0.074(7) 0.070(7) 0.009(6) -0.002(6) -0.022(6)
C24 0.056(5) 0.057(5) 0.040(5) -0.007(4) 0.003(4) -0.010(4)
C25 0.048(5) 0.042(4) 0.046(5) -0.019(4) 0.007(4) -0.016(4)
C26 0.063(6) 0.075(7) 0.082(7) -0.037(6) 0.015(5) -0.013(5)
C27 0.084(8) 0.102(10) 0.112(10) -0.045(8) 0.041(7) -0.042(7)
C28 0.075(8) 0.126(11) 0.090(9) -0.026(8) 0.029(7) -0.050(8)
C29 0.096(10) 0.070(8) 0.119(11) 0.014(7) 0.008(8) -0.024(7)
C30 0.070(7) 0.080(8) 0.093(8) -0.006(6) 0.017(6) -0.025(6)
C31 0.056(5) 0.033(4) 0.060(6) -0.004(4) 0.027(4) 0.001(4)
C32 0.103(9) 0.059(6) 0.107(9) -0.036(6) 0.058(7) -0.003(6)
C33 0.095(7) 0.064(6) 0.115(8) -0.025(6) 0.042(6) 0.013(5)
C34 0.071(6) 0.075(6) 0.110(7) -0.016(6) 0.013(6) 0.021(5)
C35 0.076(8) 0.103(10) 0.123(11) -0.015(8) -0.001(7) 0.038(7)
C36 0.069(7) 0.070(7) 0.096(9) -0.027(6) -0.006(6) 0.025(5)
C37 0.036(4) 0.038(4) 0.029(4) -0.012(3) 0.000(3) 0.005(3)
C38 0.041(4) 0.060(5) 0.041(5) -0.017(4) 0.004(4) 0.004(4)
C39 0.049(5) 0.037(5) 0.061(6) 0.000(4) 0.008(4) 0.002(4)
C40 0.063(6) 0.057(6) 0.107(9) -0.036(6) 0.018(6) 0.002(5)
C41 0.101(8) 0.054(6) 0.079(7) -0.032(5) 0.037(6) -0.013(5)
C42 0.054(5) 0.061(6) 0.048(5) -0.021(4) 0.021(4) -0.016(4)
C43 0.031(4) 0.045(4) 0.044(4) -0.018(4) -0.002(3) -0.004(3)
C44 0.040(5) 0.076(6) 0.071(6) -0.033(5) -0.002(4) -0.004(4)
C45 0.056(6) 0.092(8) 0.102(9) -0.051(7) -0.019(6) -0.015(5)
C46 0.074(7) 0.095(8) 0.078(7) -0.053(6) -0.027(6) 0.002(6)
C47 0.081(7) 0.074(6) 0.041(5) -0.018(5) 0.002(5) -0.006(5)
C48 0.041(5) 0.065(5) 0.050(5) -0.024(4) 0.002(4) -0.016(4)
C49 0.082(8) 0.067(7) 0.075(7) 0.012(6) -0.031(6) -0.029(6)
C50 0.137(9) 0.104(8) 0.112(8) -0.031(7) -0.030(7) -0.034(7)
C51 0.183(11) 0.162(10) 0.154(10) -0.056(8) 0.004(8) -0.033(8)
C52 0.152(10) 0.128(9) 0.123(9) -0.023(7) -0.017(8) -0.028(8)
C53 0.146(10) 0.142(10) 0.173(10) -0.034(8) -0.019(8) -0.032(8)
C54 0.108(8) 0.093(7) 0.117(8) -0.006(6) -0.041(7) -0.017(6)
C55 0.078(7) 0.048(6) 0.105(9) -0.017(6) 0.027(6) -0.009(5)
C56 0.145(13) 0.052(7) 0.171(14) -0.039(8) 0.048(11) -0.023(7)
C57 0.143(15) 0.089(11) 0.23(2) -0.077(13) 0.045(14) -0.047(10)
C58 0.20(2) 0.114(15) 0.26(3) -0.103(16) 0.066(19) -0.030(14)
C59 0.162(10) 0.145(10) 0.162(10) -0.062(8) 0.050(8) -0.027(8)
C60 0.151(13) 0.119(11) 0.189(16) -0.107(12) 0.098(12) -0.061(10)
P5 0.0303(9) 0.0381(10) 0.0268(9) -0.0106(8) 0.0051(7) -0.0025(8)
P6 0.0620(14) 0.0415(12) 0.0415(12) -0.0199(9) -0.0061(10) 0.0071(10)
P7 0.0236(9) 0.0451(11) 0.0349(10) -0.0109(8) 0.0020(7) -0.0012(8)
P8 0.0424(12) 0.0370(11) 0.0593(14) -0.0041(10) 0.0099(10) -0.0032(9)
O6 0.036(3) 0.034(3) 0.030(3) -0.009(2) 0.007(2) 0.005(2)
O7 0.036(3) 0.055(3) 0.045(3) -0.015(3) 0.015(2) -0.007(2)
O8 0.112(5) 0.066(4) 0.041(3) -0.031(3) -0.006(3) 0.014(4)
O9 0.028(3) 0.067(4) 0.045(3) -0.015(3) -0.008(2) 0.000(2)
O10 0.055(4) 0.056(4) 0.069(4) 0.008(3) 0.007(3) -0.006(3)
C61 0.023(3) 0.032(4) 0.041(4) -0.019(3) -0.003(3) 0.001(3)
C62 0.028(3) 0.033(4) 0.027(4) -0.010(3) 0.004(3) -0.002(3)
C63 0.032(4) 0.035(4) 0.038(4) -0.008(3) -0.004(3) 0.005(3)
C64 0.042(4) 0.038(4) 0.033(4) -0.015(3) 0.002(3) -0.003(3)
C65 0.040(4) 0.044(4) 0.028(4) -0.013(3) 0.002(3) -0.003(3)
C66 0.032(4) 0.038(4) 0.029(4) -0.005(3) -0.002(3) -0.002(3)
C67 0.030(4) 0.030(4) 0.034(4) -0.012(3) 0.001(3) 0.003(3)
C68 0.021(3) 0.037(4) 0.034(4) -0.010(3) 0.005(3) -0.007(3)
C69 0.031(4) 0.033(4) 0.047(4) -0.014(3) 0.003(3) 0.003(3)
C70 0.033(4) 0.030(4) 0.039(4) -0.001(3) 0.009(3) -0.001(3)
C71 0.032(4) 0.053(5) 0.052(5) -0.019(4) 0.014(4) -0.013(4)
C72 0.024(4) 0.046(5) 0.055(5) -0.023(4) -0.002(3) 0.007(3)
C73 0.039(4) 0.038(4) 0.032(4) -0.018(3) 0.003(3) 0.000(3)
C74 0.062(6) 0.057(6) 0.097(7) -0.049(5) 0.040(5) -0.018(5)
C75 0.069(7) 0.067(7) 0.160(12) -0.052(7) 0.049(7) -0.040(6)
C76 0.082(7) 0.059(6) 0.106(8) -0.054(6) 0.017(6) -0.019(5)
C77 0.061(6) 0.072(6) 0.066(6) -0.050(5) 0.012(5) -0.001(5)
C78 0.046(5) 0.046(5) 0.049(5) -0.021(4) 0.001(4) -0.005(4)
C79 0.036(4) 0.038(4) 0.030(4) -0.010(3) -0.003(3) -0.003(3)
C80 0.064(6) 0.045(5) 0.043(5) -0.004(4) 0.003(4) -0.007(4)
C81 0.078(7) 0.052(5) 0.045(5) 0.001(4) -0.007(5) -0.002(5)
C82 0.062(6) 0.048(5) 0.089(8) -0.015(5) -0.024(6) 0.012(5)
C83 0.025(4) 0.054(5) 0.075(6) -0.025(5) -0.007(4) 0.002(4)
C84 0.045(5) 0.051(5) 0.043(5) -0.012(4) 0.005(4) -0.003(4)
C85 0.051(5) 0.046(5) 0.054(5) -0.019(4) -0.008(4) 0.014(4)
C86 0.050(6) 0.061(6) 0.099(8) -0.034(6) 0.009(5) 0.004(5)
C87 0.060(7) 0.076(8) 0.113(9) -0.032(7) -0.010(6) 0.004(6)
C88 0.064(7) 0.132(12) 0.091(9) -0.046(8) -0.025(6) -0.003(7)
C89 0.104(10) 0.065(7) 0.105(9) -0.017(6) -0.034(8) 0.020(7)
C90 0.075(7) 0.058(6) 0.099(8) -0.020(6) -0.026(6) 0.009(5)
C91 0.069(6) 0.040(5) 0.062(6) -0.011(4) -0.027(5) -0.005(4)
C92 0.083(7) 0.066(6) 0.071(7) -0.029(5) -0.001(6) -0.021(5)
C93 0.106(10) 0.071(8) 0.104(10) -0.008(7) 0.005(8) -0.018(7)
C94 0.120(12) 0.090(10) 0.129(13) -0.025(9) -0.019(10) -0.034(8)
C95 0.147(9) 0.112(8) 0.142(9) -0.044(7) -0.017(8) -0.052(7)
C96 0.157(13) 0.090(9) 0.099(10) -0.040(8) 0.009(9) -0.055(9)
C97 0.025(4) 0.036(4) 0.043(4) -0.016(3) 0.011(3) -0.004(3)
C98 0.044(5) 0.058(5) 0.058(5) -0.023(4) -0.007(4) 0.000(4)
C99 0.062(6) 0.069(7) 0.076(7) -0.031(6) -0.010(5) 0.000(5)
C100 0.058(6) 0.054(6) 0.099(8) -0.030(6) -0.006(5) -0.010(5)
C101 0.054(5) 0.042(5) 0.060(6) 0.004(4) 0.005(4) -0.007(4)
C102 0.045(5) 0.051(5) 0.042(5) -0.009(4) 0.009(4) -0.007(4)
C103 0.030(4) 0.040(4) 0.050(5) -0.016(4) 0.012(3) 0.002(3)
C104 0.038(5) 0.074(6) 0.066(6) -0.030(5) 0.013(4) -0.014(4)
C105 0.046(5) 0.098(8) 0.087(8) -0.046(6) 0.037(5) -0.007(5)
C106 0.082(8) 0.084(7) 0.068(7) -0.034(6) 0.026(6) -0.013(6)
C107 0.067(6) 0.079(7) 0.054(6) -0.022(5) -0.001(5) -0.002(5)
C108 0.047(5) 0.064(6) 0.052(5) -0.024(4) 0.010(4) 0.005(4)
C109 0.089(8) 0.043(5) 0.092(8) -0.026(5) 0.007(6) -0.006(5)
C110 0.190(11) 0.126(9) 0.152(10) -0.057(8) -0.007(8) -0.036(8)
C111 0.202(12) 0.170(11) 0.188(12) -0.059(9) 0.000(9) -0.039(9)
C112 0.143(10) 0.143(10) 0.170(10) -0.045(8) 0.012(8) -0.061(8)
C113 0.175(11) 0.176(11) 0.192(11) -0.068(9) -0.025(8) -0.025(9)
C114 0.161(10) 0.133(9) 0.174(10) -0.070(8) -0.026(8) -0.018(8)
C115 0.066(6) 0.034(4) 0.061(6) 0.003(4) 0.025(5) 0.006(4)
C116 0.117(11) 0.155(13) 0.050(7) -0.027(8) 0.013(7) -0.005(9)
C117 0.21(2) 0.157(16) 0.081(11) -0.044(10) 0.025(12) 0.018(15)
C118 0.23(3) 0.150(17) 0.086(13) 0.008(12) 0.075(16) 0.022(17)
C119 0.146(15) 0.093(10) 0.132(14) -0.001(10) 0.095(13) 0.001(10)
C120 0.098(7) 0.067(6) 0.095(7) -0.016(5) 0.025(6) -0.009(5)

loop_
_atom_type_symbol
_atom_type_description
_atom_type_scat_dispersion_real
_atom_type_scat_dispersion_imag
_atom_type_scat_source
C C 0.0033 0.0016 'International Tables Vol C Tables 4.2.6.8 and 6.1.1.4'
H H 0.0000 0.0000 'International Tables Vol C Tables 4.2.6.8 and 6.1.1.4'
O O 0.0106 0.0060 'International Tables Vol C Tables 4.2.6.8 and 6.1.1.4'
P P 0.1023 0.0942 'International Tables Vol C Tables 4.2.6.8 and 6.1.1.4'

loop_
_geom_angle_atom_site_label_1
_geom_angle_atom_site_label_2
_geom_angle_atom_site_label_3
_geom_angle
_geom_angle_site_symmetry_1
_geom_angle_site_symmetry_3
_geom_angle_publ_flag
O2 P1 C2 112.2(3) . . ?
O2 P1 C13 110.2(3) . . ?
O2 P1 C19 112.7(3) . . ?
C2 P1 C19 104.1(3) . . ?
C13 P1 C2 111.2(3) . . ?
C13 P1 C19 106.0(3) . . ?
O3 P2 C4 112.0(3) . . ?
O3 P2 C25 111.6(4) . . ?
O3 P2 C31 112.2(4) . . ?
C4 P2 C25 107.1(3) . . ?
C4 P2 C31 106.5(4) . . ?
C31 P2 C25 107.1(4) . . ?
O4 P3 C8 109.4(3) . . ?
O4 P3 C37 111.1(3) . . ?
O4 P3 C43 112.7(3) . . ?
C37 P3 C8 108.1(3) . . ?
C43 P3 C8 106.6(3) . . ?
C43 P3 C37 108.7(3) . . ?
O5 P4 C10 110.2(3) . . ?
O5 P4 C49 112.2(5) . . ?
O5 P4 C55 112.3(4) . . ?
C10 P4 C55 104.9(4) . . ?
C49 P4 C10 109.4(4) . . ?
C49 P4 C55 107.6(6) . . ?
C1 O1 C7 117.1(5) . . ?
O1 C1 C2 116.0(6) . . ?
C6 C1 O1 121.7(6) . . ?
C6 C1 C2 122.2(6) . . ?
C1 C2 P1 124.6(5) . . ?
C1 C2 C3 116.6(6) . . ?
C3 C2 P1 118.1(5) . . ?
C4 C3 C2 122.2(6) . . ?
C3 C4 P2 122.9(5) . . ?
C3 C4 C5 118.8(6) . . ?
C5 C4 P2 118.3(5) . . ?
C6 C5 C4 120.1(7) . . ?
C1 C6 C5 120.0(6) . . ?
C8 C7 O1 117.7(6) . . ?
C12 C7 O1 119.9(6) . . ?
C12 C7 C8 122.1(6) . . ?
C7 C8 P3 127.3(5) . . ?
C9 C8 P3 115.9(5) . . ?
C9 C8 C7 116.5(6) . . ?
C10 C9 C8 122.5(6) . . ?
C9 C10 P4 116.3(5) . . ?
C9 C10 C11 118.3(6) . . ?
C11 C10 P4 125.4(5) . . ?
C12 C11 C10 121.1(7) . . ?
C11 C12 C7 119.5(7) . . ?
C14 C13 P1 116.0(5) . . ?
C18 C13 P1 124.6(6) . . ?
C18 C13 C14 119.2(7) . . ?
C15 C14 C13 120.4(7) . . ?
C16 C15 C14 121.1(8) . . ?
C15 C16 C17 119.9(8) . . ?
C18 C17 C16 120.2(9) . . ?
C13 C18 C17 119.2(8) . . ?
C20 C19 P1 121.0(5) . . ?
C24 C19 P1 116.8(6) . . ?
C24 C19 C20 122.2(7) . . ?
C19 C20 C21 118.0(8) . . ?
C20 C21 C22 120.2(9) . . ?
C23 C22 C21 120.3(9) . . ?
C22 C23 C24 121.2(10) . . ?
C19 C24 C23 118.2(8) . . ?
C26 C25 P2 120.8(7) . . ?
C26 C25 C30 119.8(8) . . ?
C30 C25 P2 119.0(7) . . ?
C25 C26 C27 122.0(10) . . ?
C28 C27 C26 117.4(11) . . ?
C29 C28 C27 122.1(11) . . ?
C28 C29 C30 121.6(11) . . ?
C25 C30 C29 117.0(10) . . ?
C32 C31 P2 116.0(9) . . ?
C36 C31 P2 123.6(7) . . ?
C36 C31 C32 120.4(10) . . ?
C31 C32 C33 116.1(12) . . ?
C34 C33 C32 122.5(11) . . ?
C33 C34 C35 121.4(11) . . ?
C34 C35 C36 115.7(13) . . ?
C31 C36 C35 123.9(11) . . ?
C38 C37 P3 123.9(6) . . ?
C42 C37 P3 117.2(6) . . ?
C42 C37 C38 118.9(7) . . ?
C39 C38 C37 120.6(7) . . ?
C38 C39 C40 117.8(8) . . ?
C41 C40 C39 122.2(9) . . ?
C40 C41 C42 119.6(9) . . ?
C41 C42 C37 120.8(8) . . ?
C44 C43 P3 116.7(6) . . ?
C48 C43 P3 125.1(6) . . ?
C48 C43 C44 118.2(7) . . ?
C45 C44 C43 119.3(9) . . ?
C44 C45 C46 120.9(9) . . ?
C47 C46 C45 118.9(9) . . ?
C46 C47 C48 121.2(9) . . ?
C47 C48 C43 121.5(8) . . ?
C50 C49 P4 115.8(10) . . ?
C50 C49 C54 120.7(12) . . ?
C54 C49 P4 123.5(11) . . ?
C49 C50 C51 119.3(16) . . ?
C52 C51 C50 108.8(18) . . ?
C53 C52 C51 138(2) . . ?
C52 C53 C54 109.1(19) . . ?
C49 C54 C53 124.4(17) . . ?
C56 C55 P4 116.7(9) . . ?
C60 C55 P4 124.6(9) . . ?
C60 C55 C56 118.8(12) . . ?
C55 C56 C57 119.4(13) . . ?
C58 C57 C56 118.5(15) . . ?
C57 C58 C59 123.5(19) . . ?
C58 C59 C60 117.2(17) . . ?
C55 C60 C59 122.3(14) . . ?
O7 P5 C62 112.1(3) . . ?
O7 P5 C73 110.7(3) . . ?
O7 P5 C79 112.8(3) . . ?
C73 P5 C62 111.7(3) . . ?
C73 P5 C79 104.6(3) . . ?
C79 P5 C62 104.6(3) . . ?
O8 P6 C64 112.7(3) . . ?
O8 P6 C85 112.8(4) . . ?
O8 P6 C91 110.9(4) . . ?
C64 P6 C85 105.9(4) . . ?
C64 P6 C91 106.6(4) . . ?
C85 P6 C91 107.5(4) . . ?
O9 P7 C68 109.2(3) . . ?
O9 P7 C97 110.4(3) . . ?
O9 P7 C103 111.9(3) . . ?
C97 P7 C68 108.2(3) . . ?
C103 P7 C68 107.9(3) . . ?
C103 P7 C97 109.3(3) . . ?
O10 P8 C70 110.2(3) . . ?
O10 P8 C109 113.5(4) . . ?
O10 P8 C115 110.2(4) . . ?
C70 P8 C115 108.6(3) . . ?
C109 P8 C70 107.8(4) . . ?
C109 P8 C115 106.3(5) . . ?
C61 O6 C67 118.7(5) . . ?
O6 C61 C62 116.9(6) . . ?
O6 C61 C66 121.7(6) . . ?
C66 C61 C62 121.4(6) . . ?
C61 C62 P5 124.9(5) . . ?
C61 C62 C63 117.5(6) . . ?
C63 C62 P5 116.7(5) . . ?
C64 C63 C62 122.3(6) . . ?
C63 C64 P6 122.5(5) . . ?
C63 C64 C65 118.0(6) . . ?
C65 C64 P6 119.4(5) . . ?
C66 C65 C64 121.5(6) . . ?
C65 C66 C61 119.2(6) . . ?
C68 C67 O6 117.9(6) . . ?
C72 C67 O6 120.1(6) . . ?
C72 C67 C68 121.9(6) . . ?
C67 C68 P7 127.7(5) . . ?
C67 C68 C69 116.8(6) . . ?
C69 C68 P7 115.4(5) . . ?
C70 C69 C68 121.6(6) . . ?
C69 C70 P8 115.6(5) . . ?
C69 C70 C71 118.6(6) . . ?
C71 C70 P8 125.8(5) . . ?
C72 C71 C70 121.0(7) . . ?
C71 C72 C67 119.9(6) . . ?
C74 C73 P5 126.0(6) . . ?
C74 C73 C78 118.4(7) . . ?
C78 C73 P5 115.5(6) . . ?
C73 C74 C75 120.4(8) . . ?
C76 C75 C74 119.9(9) . . ?
C77 C76 C75 120.7(9) . . ?
C76 C77 C78 119.9(8) . . ?
C73 C78 C77 120.7(8) . . ?
C80 C79 P5 117.8(6) . . ?
C80 C79 C84 119.8(7) . . ?
C84 C79 P5 122.5(6) . . ?
C79 C80 C81 119.7(8) . . ?
C82 C81 C80 119.2(8) . . ?
C81 C82 C83 122.5(8) . . ?
C82 C83 C84 119.0(8) . . ?
C79 C84 C83 119.8(7) . . ?
C86 C85 P6 120.5(7) . . ?
C86 C85 C90 119.3(8) . . ?
C90 C85 P6 120.1(7) . . ?
C87 C86 C85 120.1(10) . . ?
C86 C87 C88 120.7(11) . . ?
C87 C88 C89 121.0(11) . . ?
C88 C89 C90 118.6(11) . . ?
C85 C90 C89 120.4(10) . . ?
C92 C91 P6 122.3(7) . . ?
C96 C91 P6 117.4(9) . . ?
C96 C91 C92 120.3(10) . . ?
C91 C92 C93 119.1(10) . . ?
C94 C93 C92 118.0(13) . . ?
C95 C94 C93 123.6(16) . . ?
C94 C95 C96 119.9(15) . . ?
C91 C96 C95 119.0(14) . . ?
C98 C97 P7 118.6(6) . . ?
C98 C97 C102 117.9(7) . . ?
C102 C97 P7 123.4(6) . . ?
C97 C98 C99 122.1(8) . . ?
C100 C99 C98 119.6(9) . . ?
C101 C100 C99 119.7(9) . . ?
C100 C101 C102 121.4(8) . . ?
C101 C102 C97 119.3(8) . . ?
C104 C103 P7 118.0(6) . . ?
C104 C103 C108 118.8(7) . . ?
C108 C103 P7 123.2(5) . . ?
C105 C104 C103 120.4(9) . . ?
C104 C105 C106 121.6(9) . . ?
C105 C106 C107 118.4(9) . . ?
C108 C107 C106 120.8(9) . . ?
C107 C108 C103 120.0(8) . . ?
C110 C109 P8 114.7(11) . . ?
C110 C109 C114 120.6(14) . . ?
C114 C109 P8 124.4(10) . . ?
C109 C110 C111 125.6(19) . . ?
C112 C111 C110 110(2) . . ?
C111 C112 C113 128(2) . . ?
C112 C113 C114 111.2(19) . . ?
C109 C114 C113 115.1(17) . . ?
C116 C115 P8 115.9(8) . . ?
C120 C115 P8 123.5(9) . . ?
C120 C115 C116 120.3(10) . . ?
C117 C116 C115 121.4(15) . . ?
C116 C117 C118 119(2) . . ?
C117 C118 C119 121.8(18) . . ?
C118 C119 C120 119.1(17) . . ?
C115 C120 C119 118.5(14) . . ?

loop_
_geom_bond_atom_site_label_1
_geom_bond_atom_site_label_2
_geom_bond_distance
_geom_bond_site_symmetry_2
_geom_bond_publ_flag
P1 O2 1.496(5) . ?
P1 C2 1.818(6) . ?
P1 C13 1.795(7) . ?
P1 C19 1.818(7) . ?
P2 O3 1.501(6) . ?
P2 C4 1.795(7) . ?
P2 C25 1.804(8) . ?
P2 C31 1.796(9) . ?
P3 O4 1.479(5) . ?
P3 C8 1.835(7) . ?
P3 C37 1.798(7) . ?
P3 C43 1.789(7) . ?
P4 O5 1.482(6) . ?
P4 C10 1.813(7) . ?
P4 C49 1.783(10) . ?
P4 C55 1.826(11) . ?
O1 C1 1.397(8) . ?
O1 C7 1.404(8) . ?
C1 C2 1.399(9) . ?
C1 C6 1.369(9) . ?
C2 C3 1.401(9) . ?
C3 C4 1.387(9) . ?
C4 C5 1.397(10) . ?
C5 C6 1.384(10) . ?
C7 C8 1.396(9) . ?
C7 C12 1.373(10) . ?
C8 C9 1.393(9) . ?
C9 C10 1.377(10) . ?
C10 C11 1.392(10) . ?
C11 C12 1.360(11) . ?
C13 C14 1.402(10) . ?
C13 C18 1.375(11) . ?
C14 C15 1.372(11) . ?
C15 C16 1.333(12) . ?
C16 C17 1.399(13) . ?
C17 C18 1.397(12) . ?
C19 C20 1.395(10) . ?
C19 C24 1.385(10) . ?
C20 C21 1.399(11) . ?
C21 C22 1.400(14) . ?
C22 C23 1.360(14) . ?
C23 C24 1.400(13) . ?
C25 C26 1.369(12) . ?
C25 C30 1.406(13) . ?
C26 C27 1.387(14) . ?
C27 C28 1.377(17) . ?
C28 C29 1.333(16) . ?
C29 C30 1.407(15) . ?
C31 C32 1.394(12) . ?
C31 C36 1.362(14) . ?
C32 C33 1.442(16) . ?
C33 C34 1.346(17) . ?
C34 C35 1.404(17) . ?
C35 C36 1.406(14) . ?
C37 C38 1.397(10) . ?
C37 C42 1.388(10) . ?
C38 C39 1.392(11) . ?
C39 C40 1.397(13) . ?
C40 C41 1.349(14) . ?
C41 C42 1.379(12) . ?
C43 C44 1.408(11) . ?
C43 C48 1.391(10) . ?
C44 C45 1.383(13) . ?
C45 C46 1.402(15) . ?
C46 C47 1.360(14) . ?
C47 C48 1.360(11) . ?
C49 C50 1.353(18) . ?
C49 C54 1.367(17) . ?
C50 C51 1.51(2) . ?
C51 C52 1.37(2) . ?
C52 C53 1.29(2) . ?
C53 C54 1.41(2) . ?
C55 C56 1.379(15) . ?
C55 C60 1.340(15) . ?
C56 C57 1.46(2) . ?
C57 C58 1.31(2) . ?
C58 C59 1.36(2) . ?
C59 C60 1.423(19) . ?
P5 O7 1.483(5) . ?
P5 C62 1.818(6) . ?
P5 C73 1.792(7) . ?
P5 C79 1.809(7) . ?
P6 O8 1.476(6) . ?
P6 C64 1.798(7) . ?
P6 C85 1.801(8) . ?
P6 C91 1.810(10) . ?
P7 O9 1.485(5) . ?
P7 C68 1.830(6) . ?
P7 C97 1.787(7) . ?
P7 C103 1.783(8) . ?
P8 O10 1.470(6) . ?
P8 C70 1.819(7) . ?
P8 C109 1.787(11) . ?
P8 C115 1.821(9) . ?
O6 C61 1.388(7) . ?
O6 C67 1.404(8) . ?
C61 C62 1.396(9) . ?
C61 C66 1.393(9) . ?
C62 C63 1.406(9) . ?
C63 C64 1.387(10) . ?
C64 C65 1.397(10) . ?
C65 C66 1.382(10) . ?
C67 C68 1.388(9) . ?
C67 C72 1.386(10) . ?
C68 C69 1.410(9) . ?
C69 C70 1.388(10) . ?
C70 C71 1.396(10) . ?
C71 C72 1.353(10) . ?
C73 C74 1.356(11) . ?
C73 C78 1.388(10) . ?
C74 C75 1.399(12) . ?
C75 C76 1.363(14) . ?
C76 C77 1.335(13) . ?
C77 C78 1.392(11) . ?
C79 C80 1.381(10) . ?
C79 C84 1.385(10) . ?
C80 C81 1.407(12) . ?
C81 C82 1.343(13) . ?
C82 C83 1.365(13) . ?
C83 C84 1.395(11) . ?
C85 C86 1.383(12) . ?
C85 C90 1.397(12) . ?
C86 C87 1.371(13) . ?
C87 C88 1.373(16) . ?
C88 C89 1.376(16) . ?
C89 C90 1.398(14) . ?
C91 C92 1.389(13) . ?
C91 C96 1.368(14) . ?
C92 C93 1.407(15) . ?
C93 C94 1.388(18) . ?
C94 C95 1.28(2) . ?
C95 C96 1.432(19) . ?
C97 C98 1.375(10) . ?
C97 C102 1.424(10) . ?
C98 C99 1.383(12) . ?
C99 C100 1.379(13) . ?
C100 C101 1.378(13) . ?
C101 C102 1.379(11) . ?
C103 C104 1.389(10) . ?
C103 C108 1.414(11) . ?
C104 C105 1.381(12) . ?
C105 C106 1.390(14) . ?
C106 C107 1.395(13) . ?
C107 C108 1.392(12) . ?
C109 C110 1.340(19) . ?
C109 C114 1.350(19) . ?
C110 C111 1.37(2) . ?
C111 C112 1.30(2) . ?
C112 C113 1.34(2) . ?
C113 C114 1.56(2) . ?
C115 C116 1.402(16) . ?
C115 C120 1.373(14) . ?
C116 C117 1.353(18) . ?
C117 C118 1.38(3) . ?
C118 C119 1.38(3) . ?
C119 C120 1.417(18) . ?
